data_7701886
loop_
_publ_author_name
'Gantsho, Verity Lindy'
'Dotou, Mazzarine'
'Jakubaszek, Marta'
'Goud, Bruno'
'Gasser, Gilles'
'Visser, Hendrik Gideon'
'Schutte-Smith, Marietjie'

_publ_section_title
;
 Synthesis, characterization, kinetic investigation and biological
 evaluation of Re(i) di- and tricarbonyl complexes with tertiary phosphine
 ligands.
;
_journal_issue 1
_journal_name_full 'Dalton transactions (Cambridge, England : 2003)'
_journal_page_first 35
_journal_page_last 46
_journal_paper_doi 10.1039/c9dt04025k
_journal_volume 49
_journal_year 2020
_chemical_formula_moiety 'C45 H35 O4 P2 Re, 2(C7 H8)'
_chemical_formula_sum 'C59 H51 O4 P2 Re'
_chemical_formula_weight 1072.14
_space_group_crystal_system triclinic
_space_group_IT_number 2
_space_group_name_Hall '-P 1'
_space_group_name_H-M_alt 'P -1'
_atom_sites_solution_hydrogens geom
_audit_creation_date 2019-08-13
_audit_creation_method
;
Olex2 1.2
(compiled May 18 2018 14:05:52 for OlexSys, GUI svn.r5506)
;
_audit_update_record
;
2019-08-16 deposited with the CCDC.	2019-11-07 downloaded from the CCDC.
;
_cell_angle_alpha 66.491(3)
_cell_angle_beta 72.612(6)
_cell_angle_gamma 75.940(6)
_cell_formula_units_Z 2
_cell_length_a 11.144(2)
_cell_length_b 14.985(3)
_cell_length_c 16.723(3)
_cell_measurement_reflns_used 9742
_cell_measurement_temperature 293(2)
_cell_measurement_theta_max 27.93
_cell_measurement_theta_min 3.95
_cell_volume 2419.3(8)
_computing_molecular_graphics 'Olex2 (Dolomanov et al., 2009)'
_computing_publication_material 'Olex2 (Dolomanov et al., 2009)'
_computing_structure_refinement 'ShelXL (Sheldrick, 2015)'
_diffrn_ambient_temperature 293(2)
_diffrn_measured_fraction_theta_full 0.993
_diffrn_measured_fraction_theta_max 0.995
_diffrn_measurement_device_type 'Bruker APEX-II CCD'
_diffrn_measurement_method '\f and \w scans'
_diffrn_radiation_type MoK\a
_diffrn_radiation_wavelength 0.71069
_diffrn_reflns_av_R_equivalents 0.0547
_diffrn_reflns_av_unetI/netI 0.0378
_diffrn_reflns_Laue_measured_fraction_full 0.993
_diffrn_reflns_Laue_measured_fraction_max 0.995
_diffrn_reflns_limit_h_max 14
_diffrn_reflns_limit_h_min -14
_diffrn_reflns_limit_k_max 19
_diffrn_reflns_limit_k_min -18
_diffrn_reflns_limit_l_max 20
_diffrn_reflns_limit_l_min -22
_diffrn_reflns_number 72929
_diffrn_reflns_point_group_measured_fraction_full 0.993
_diffrn_reflns_point_group_measured_fraction_max 0.995
_diffrn_reflns_theta_full 25.240
_diffrn_reflns_theta_max 28.000
_diffrn_reflns_theta_min 1.497
_diffrn_standards_number 0
_exptl_absorpt_coefficient_mu 2.626
_exptl_absorpt_correction_T_max 0.7457
_exptl_absorpt_correction_T_min 0.6318
_exptl_absorpt_correction_type multi-scan
_exptl_absorpt_process_details
;
SADABS-2014/5 (Bruker,2014) was used for absorption correction.
wR2(int) was 0.0768 before and 0.0643 after correction.
The Ratio of minimum to maximum transmission is 0.8473.
The \l/2 correction factor is 0.00150.
;
_exptl_crystal_colour orange
_exptl_crystal_density_diffrn 1.472
_exptl_crystal_description Cuboid
_exptl_crystal_F_000 1084
_exptl_crystal_size_max 0.45
_exptl_crystal_size_mid 0.246
_exptl_crystal_size_min 0.124
_refine_diff_density_max 1.099
_refine_diff_density_min -0.805
_refine_diff_density_rms 0.098
_refine_ls_extinction_method none
_refine_ls_goodness_of_fit_ref 1.101
_refine_ls_hydrogen_treatment constr
_refine_ls_matrix_type full
_refine_ls_number_parameters 660
_refine_ls_number_reflns 11633
_refine_ls_number_restraints 107
_refine_ls_restrained_S_all 1.096
_refine_ls_R_factor_all 0.0301
_refine_ls_R_factor_gt 0.0254
_refine_ls_shift/su_max 0.002
_refine_ls_shift/su_mean 0.000
_refine_ls_structure_factor_coef Fsqd
_refine_ls_weighting_details 'w=1/[\s^2^(Fo^2^)+4.5726P] where P=(Fo^2^+2Fc^2^)/3'
_refine_ls_weighting_scheme calc
_refine_ls_wR_factor_gt 0.0568
_refine_ls_wR_factor_ref 0.0591
_reflns_Friedel_coverage 0.000
_reflns_number_gt 10674
_reflns_number_total 11633
_reflns_threshold_expression 'I > 2\s(I)'
_cod_data_source_file c9dt04025k2.cif
_cod_data_source_block 17olg1_0ma
_cod_depositor_comments 'Adding full bibliography for 7701884--7701887.cif.'
_cod_database_code 7701886
_shelx_shelxl_version_number 2018/3
_shelx_space_group_comment
;
The symmetry employed for this shelxl refinement is uniquely defined
by the following loop, which should always be used as a source of
symmetry information in preference to the above space-group names.
They are only intended as comments.
;
_olex2_refinement_description
;
1. Fixed Uiso
 At 1.2 times of:
  All C(H) groups
 At 1.5 times of:
  All C(H,H,H) groups
2. Restrained distances
 C2S-C3S
 1.39 with sigma of 0.05
 C3S-C4S
 1.39 with sigma of 0.05
 C4S-C5S
 1.39 with sigma of 0.05
 C5S-C6S
 1.39 with sigma of 0.05
 C6S-C1S
 1.39 with sigma of 0.05
 C7S-C5S
 1.5 with sigma of 0.02
 C5S-C6S = C1S-C2S = C3S-C4S
 1.4 with sigma of 0.1
 C2T-C3T
 1.39 with sigma of 0.05
 C2T-C1T
 1.39 with sigma of 0.05
 C4T-C6T
 1.39 with sigma of 0.05
 C1T-C7T
 1.39 with sigma of 0.05
 C4T-C7T
 1.39 with sigma of 0.05
 C4T-C5T
 1.5 with sigma of 0.1
3. Restrained planarity
 C4S, C6S, C3S, C7S, C5S, C1S, C2S
 with sigma of 0.1
 C4T, C6T, C3T, C7T, C5T, C1T, C2T
 with sigma of 0.1
4. Uiso/Uaniso restraints and constraints
C4S \\sim C6S \\sim C3S \\sim C7S \\sim C5S \\sim C1S \\sim C2S \\sim C1T \\sim
C3T: within 1.7A with sigma of 0.04 and sigma for terminal atoms of 0.08
C4T \\sim C2T \\sim C5T \\sim C6T \\sim C7T: within 1.7A with sigma of 0.04 and
sigma for terminal atoms of 0.08
5. Others
 Sof(C1T)=Sof(H1T)=Sof(C3T)=Sof(H3T)=Sof(C4T)=Sof(C2T)=Sof(H2T)=Sof(C5T)=
 Sof(H5TA)=Sof(H5TB)=Sof(H5TC)=Sof(C6T)=Sof(H6T)=Sof(C7T)=Sof(H7T)=1-FVAR(1)
 Sof(C4S)=Sof(H4S)=Sof(C6S)=Sof(H6S)=Sof(C3S)=Sof(H3S)=Sof(C7S)=Sof(H7SA)=
 Sof(H7SB)=Sof(H7SC)=Sof(C5S)=Sof(C1S)=Sof(H1S)=Sof(C2S)=Sof(H2S)=FVAR(1)
6.a Me refined with riding coordinates:
 C7S(H7SA,H7SB,H7SC), C5T(H5TA,H5TB,H5TC)
6.b Aromatic/amide H refined with riding coordinates:
 C2(H2), C3(H3), C4(H4), C5(H5), C6(H6), C12(H12), C13(H13), C14(H14),
 C15(H15), C16(H16), C22(H22), C23(H23), C24(H24), C25(H25), C26(H26), C32(H32),
  C33(H33), C34(H34), C35(H35), C36(H36), C42(H42), C43(H43), C44(H44),
 C45(H45), C46(H46), C52(H52), C53(H53), C54(H54), C55(H55), C56(H56), C62(H62),
  C63(H63), C64(H64), C65(H65), C66(H66), C(H), C8(H8), C10(H10), C17(H17),
 C19(H19), C4S(H4S), C6S(H6S), C3S(H3S), C1S(H1S), C2S(H2S), C1T(H1T), C3T(H3T),
  C2T(H2T), C6T(H6T), C7T(H7T)
6.c Idealised Me refined as rotating group:
 C1B(H1BA,H1BB,H1BC)
;
_olex2_submission_special_instructions 'No special instructions were received'

loop_
_space_group_symop_operation_xyz
'x, y, z'
'-x, -y, -z'

loop_
_atom_site_label
_atom_site_type_symbol
_atom_site_fract_x
_atom_site_fract_y
_atom_site_fract_z
_atom_site_U_iso_or_equiv
_atom_site_adp_type
_atom_site_occupancy
_atom_site_site_symmetry_order
_atom_site_calc_flag
_atom_site_refinement_flags_posn
_atom_site_refinement_flags_adp
_atom_site_refinement_flags_occupancy
_atom_site_disorder_assembly
_atom_site_disorder_group
C01 C 0.2965(3) 0.6507(2) 0.30033(18) 0.0169(6) Uani 1 1 d . . . . .
C1 C 0.6633(3) 0.6898(2) 0.29867(18) 0.0166(6) Uani 1 1 d . . . . .
C2 C 0.7707(3) 0.6275(2) 0.3289(2) 0.0234(6) Uani 1 1 d . . . . .
H2 H 0.757467 0.563126 0.364343 0.028 Uiso 1 1 calc R . . . .
C02 C 0.2664(3) 0.8382(2) 0.22092(17) 0.0162(5) Uani 1 1 d . . . . .
C3 C 0.8922(3) 0.6468(3) 0.3142(2) 0.0286(7) Uani 1 1 d . . . . .
H3 H 0.948013 0.593517 0.341009 0.034 Uiso 1 1 calc R . . . .
C4 C 0.9433(3) 0.7337(3) 0.2657(2) 0.0307(8) Uani 1 1 d . . . . .
H4 H 1.029121 0.730632 0.261700 0.037 Uiso 1 1 calc R . . . .
C5 C 0.8810(3) 0.8244(3) 0.2224(2) 0.0287(7) Uani 1 1 d . . . . .
H5 H 0.931368 0.874417 0.192058 0.034 Uiso 1 1 calc R . . . .
C6 C 0.7545(3) 0.8517(2) 0.2177(2) 0.0254(7) Uani 1 1 d . . . . .
H6 H 0.732064 0.918488 0.188484 0.030 Uiso 1 1 calc R . . . .
C7 C 0.6547(3) 0.7959(2) 0.24952(18) 0.0170(6) Uani 1 1 d . . . . .
C11 C 0.6350(3) 0.78865(19) 0.06013(17) 0.0145(5) Uani 1 1 d . . . . .
C12 C 0.6172(3) 0.8904(2) 0.04079(18) 0.0188(6) Uani 1 1 d . . . . .
H12 H 0.537206 0.922042 0.059641 0.023 Uiso 1 1 calc R . . . .
C13 C 0.7171(3) 0.9441(2) -0.00598(19) 0.0231(6) Uani 1 1 d . . . . .
H13 H 0.704137 1.011583 -0.018370 0.028 Uiso 1 1 calc R . . . .
C14 C 0.8367(3) 0.8973(2) -0.0344(2) 0.0253(7) Uani 1 1 d . . . . .
H14 H 0.903740 0.933397 -0.066620 0.030 Uiso 1 1 calc R . . . .
C15 C 0.8559(3) 0.7971(2) -0.0148(2) 0.0231(6) Uani 1 1 d . . . . .
H15 H 0.936266 0.765680 -0.033210 0.028 Uiso 1 1 calc R . . . .
C16 C 0.7554(3) 0.7427(2) 0.03235(19) 0.0182(6) Uani 1 1 d . . . . .
H16 H 0.769176 0.675103 0.045285 0.022 Uiso 1 1 calc R . . . .
C21 C 0.5558(2) 0.59739(19) 0.12687(18) 0.0150(5) Uani 1 1 d . . . . .
C22 C 0.5753(3) 0.5235(2) 0.20706(19) 0.0203(6) Uani 1 1 d . . . . .
H22 H 0.555909 0.538347 0.258831 0.024 Uiso 1 1 calc R . . . .
C23 C 0.6234(3) 0.4280(2) 0.2102(2) 0.0258(7) Uani 1 1 d . . . . .
H23 H 0.636177 0.379322 0.264042 0.031 Uiso 1 1 calc R . . . .
C24 C 0.6522(3) 0.4048(2) 0.1343(2) 0.0234(6) Uani 1 1 d . . . . .
H24 H 0.685403 0.340773 0.136564 0.028 Uiso 1 1 calc R . . . .
C25 C 0.6316(3) 0.4771(2) 0.0542(2) 0.0229(6) Uani 1 1 d . . . . .
H25 H 0.650739 0.461595 0.002755 0.027 Uiso 1 1 calc R . . . .
C26 C 0.5825(3) 0.5725(2) 0.05082(19) 0.0204(6) Uani 1 1 d . . . . .
H26 H 0.567269 0.620438 -0.002715 0.024 Uiso 1 1 calc R . . . .
C31 C 0.3962(3) 0.77025(19) 0.04241(17) 0.0154(5) Uani 1 1 d . . . . .
C32 C 0.4414(3) 0.8204(2) -0.04860(18) 0.0208(6) Uani 1 1 d . . . . .
H32 H 0.525631 0.831656 -0.069995 0.025 Uiso 1 1 calc R . . . .
C33 C 0.3612(3) 0.8537(2) -0.1075(2) 0.0258(7) Uani 1 1 d . . . . .
H33 H 0.392273 0.886861 -0.168013 0.031 Uiso 1 1 calc R . . . .
C34 C 0.2355(3) 0.8380(2) -0.0768(2) 0.0284(7) Uani 1 1 d . . . . .
H34 H 0.182230 0.860425 -0.116365 0.034 Uiso 1 1 calc R . . . .
C35 C 0.1900(3) 0.7888(2) 0.0132(2) 0.0287(7) Uani 1 1 d . . . . .
H35 H 0.105490 0.778389 0.034338 0.034 Uiso 1 1 calc R . . . .
C36 C 0.2699(3) 0.7545(2) 0.07231(19) 0.0218(6) Uani 1 1 d . . . . .
H36 H 0.238456 0.720728 0.132653 0.026 Uiso 1 1 calc R . . . .
C41 C 0.1791(3) 0.7285(2) 0.47864(18) 0.0162(5) Uani 1 1 d . . . . .
C42 C 0.0770(3) 0.7384(2) 0.4418(2) 0.0251(7) Uani 1 1 d . . . . .
H42 H 0.082612 0.771870 0.380811 0.030 Uiso 1 1 calc R . . . .
C43 C -0.0326(3) 0.6986(3) 0.4956(2) 0.0334(8) Uani 1 1 d . . . . .
H43 H -0.100224 0.705808 0.470752 0.040 Uiso 1 1 calc R . . . .
C44 C -0.0414(3) 0.6480(3) 0.5869(2) 0.0316(8) Uani 1 1 d . . . . .
H44 H -0.113846 0.619793 0.622856 0.038 Uiso 1 1 calc R . . . .
C45 C 0.0574(3) 0.6400(3) 0.6237(2) 0.0300(7) Uani 1 1 d . . . . .
H45 H 0.050746 0.607461 0.684927 0.036 Uiso 1 1 calc R . . . .
C46 C 0.1671(3) 0.6800(2) 0.57023(19) 0.0237(6) Uani 1 1 d . . . . .
H46 H 0.233213 0.674198 0.596006 0.028 Uiso 1 1 calc R . . . .
C51 C 0.2803(3) 0.9102(2) 0.39180(19) 0.0169(6) Uani 1 1 d . . . . .
C52 C 0.1965(3) 0.9413(2) 0.4599(2) 0.0246(6) Uani 1 1 d . . . . .
H52 H 0.160958 0.895005 0.513393 0.029 Uiso 1 1 calc R . . . .
C53 C 0.1660(3) 1.0406(2) 0.4485(2) 0.0295(7) Uani 1 1 d . . . . .
H53 H 0.110009 1.060256 0.494110 0.035 Uiso 1 1 calc R . . . .
C54 C 0.2183(3) 1.1097(2) 0.3699(2) 0.0293(7) Uani 1 1 d . . . . .
H54 H 0.197454 1.176141 0.362277 0.035 Uiso 1 1 calc R . . . .
C55 C 0.3021(3) 1.0801(2) 0.3021(2) 0.0310(8) Uani 1 1 d . . . . .
H55 H 0.338206 1.126914 0.249206 0.037 Uiso 1 1 calc R . . . .
C56 C 0.3324(3) 0.9812(2) 0.3125(2) 0.0240(6) Uani 1 1 d . . . . .
H56 H 0.387880 0.962206 0.266264 0.029 Uiso 1 1 calc R . . . .
C61 C 0.4360(3) 0.7315(2) 0.47568(17) 0.0164(5) Uani 1 1 d . . . . .
C62 C 0.4941(3) 0.7902(2) 0.4945(2) 0.0277(7) Uani 1 1 d . . . . .
H62 H 0.470470 0.857983 0.474237 0.033 Uiso 1 1 calc R . . . .
C63 C 0.5883(3) 0.7481(3) 0.5439(2) 0.0380(8) Uani 1 1 d . . . . .
H63 H 0.627073 0.787745 0.556599 0.046 Uiso 1 1 calc R . . . .
C64 C 0.6233(3) 0.6473(3) 0.5737(2) 0.0353(8) Uani 1 1 d . . . . .
H64 H 0.686486 0.619278 0.605930 0.042 Uiso 1 1 calc R . . . .
C65 C 0.5652(3) 0.5880(2) 0.5560(2) 0.0288(7) Uani 1 1 d . . . . .
H65 H 0.587938 0.520179 0.577083 0.035 Uiso 1 1 calc R . . . .
C66 C 0.4730(3) 0.6300(2) 0.50683(19) 0.0228(6) Uani 1 1 d . . . . .
H66 H 0.434808 0.589863 0.494243 0.027 Uiso 1 1 calc R . . . .
O01 O 0.23238(19) 0.59028(15) 0.32036(14) 0.0232(4) Uani 1 1 d . . . . .
O02 O 0.17976(19) 0.89229(15) 0.19545(14) 0.0233(4) Uani 1 1 d . . . . .
O03 O 0.54372(17) 0.83874(13) 0.23457(12) 0.0159(4) Uani 1 1 d . . . . .
O04 O 0.56230(17) 0.65202(13) 0.31605(12) 0.0157(4) Uani 1 1 d . . . . .
P1 P 0.49747(6) 0.72372(5) 0.12349(4) 0.01251(13) Uani 1 1 d . . . . .
P2 P 0.32202(6) 0.78015(5) 0.40455(4) 0.01311(13) Uani 1 1 d . . . . .
Re1 Re 0.40157(2) 0.74709(2) 0.26599(2) 0.01129(3) Uani 1 1 d . . . . .
C C -0.1490(3) 1.2044(2) 0.2691(2) 0.0295(7) Uani 1 1 d . . . . .
H H -0.153809 1.272161 0.251270 0.035 Uiso 1 1 calc R . . . .
C8 C -0.2583(3) 1.1617(2) 0.3054(2) 0.0272(7) Uani 1 1 d . . . . .
H8 H -0.336259 1.201336 0.311979 0.033 Uiso 1 1 calc R . . . .
C9 C -0.2553(3) 1.0612(3) 0.3322(2) 0.0311(7) Uani 1 1 d . . . . .
C10 C -0.0328(3) 1.1472(3) 0.2593(2) 0.0374(8) Uani 1 1 d . . . . .
H10 H 0.041020 1.176193 0.235015 0.045 Uiso 1 1 calc R . . . .
C17 C -0.1357(4) 1.0046(3) 0.3211(2) 0.0390(9) Uani 1 1 d . . . . .
H17 H -0.130008 0.936833 0.338110 0.047 Uiso 1 1 calc R . . . .
C19 C -0.0256(4) 1.0478(3) 0.2851(3) 0.0421(9) Uani 1 1 d . . . . .
H19 H 0.053165 1.009053 0.278475 0.051 Uiso 1 1 calc R . . . .
C1B C -0.3737(5) 1.0146(4) 0.3745(3) 0.0574(12) Uani 1 1 d . . . . .
H1BA H -0.446064 1.064067 0.363931 0.086 Uiso 1 1 calc GR . . . .
H1BB H -0.380044 0.982736 0.437754 0.086 Uiso 1 1 calc GR . . . .
H1BC H -0.371156 0.966872 0.348881 0.086 Uiso 1 1 calc GR . . . .
C4S C 0.1487(9) 0.3659(9) 0.1455(6) 0.022(2) Uani 0.586(7) 1 d D U P A 1
H4S H 0.192170 0.304222 0.146360 0.026 Uiso 0.586(7) 1 calc R . P A 1
C6S C 0.1266(12) 0.5130(14) 0.1712(11) 0.039(4) Uani 0.586(7) 1 d D U P A 1
H6S H 0.157216 0.551663 0.190424 0.047 Uiso 0.586(7) 1 calc R . P A 1
C3S C 0.0345(7) 0.4002(4) 0.1175(3) 0.0293(15) Uani 0.586(7) 1 d D U P A 1
H3S H 0.003286 0.360875 0.099435 0.035 Uiso 0.586(7) 1 calc R . P A 1
C7S C 0.3199(10) 0.3850(9) 0.2012(7) 0.051(3) Uani 0.586(7) 1 d D U P A 1
H7SA H 0.341016 0.432853 0.217532 0.077 Uiso 0.586(7) 1 calc R . P A 1
H7SB H 0.311530 0.324922 0.251942 0.077 Uiso 0.586(7) 1 calc R . P A 1
H7SC H 0.385854 0.372723 0.153076 0.077 Uiso 0.586(7) 1 calc R . P A 1
C5S C 0.1964(6) 0.4231(5) 0.1718(3) 0.0335(17) Uani 0.586(7) 1 d D U P A 1
C1S C 0.0145(10) 0.5483(5) 0.1438(5) 0.042(2) Uani 0.586(7) 1 d D U P A 1
H1S H -0.028981 0.609687 0.143809 0.051 Uiso 0.586(7) 1 calc R . P A 1
C2S C -0.0333(7) 0.4908(6) 0.1160(4) 0.0355(17) Uani 0.586(7) 1 d D U P A 1
H2S H -0.108967 0.512843 0.096817 0.043 Uiso 0.586(7) 1 calc R . P A 1
C1T C 0.2754(9) 0.4451(7) 0.1972(6) 0.030(2) Uani 0.414(7) 1 d D U P A 2
H1T H 0.328365 0.464951 0.218794 0.036 Uiso 0.414(7) 1 calc R . P A 2
C3T C 0.2268(9) 0.3257(6) 0.1551(5) 0.0250(19) Uani 0.414(7) 1 d D U P A 2
H3T H 0.248364 0.264731 0.148354 0.030 Uiso 0.414(7) 1 calc R . P A 2
C4T C 0.0845(7) 0.4762(6) 0.1438(4) 0.024(2) Uani 0.414(7) 1 d D U P A 2
C2T C 0.3068(11) 0.3543(8) 0.1868(7) 0.029(3) Uani 0.414(7) 1 d D U P A 2
H2T H 0.380630 0.313248 0.200900 0.035 Uiso 0.414(7) 1 calc R . P A 2
C5T C -0.0339(13) 0.5391(10) 0.1215(8) 0.043(3) Uani 0.414(7) 1 d D U P A 2
H5TA H -0.042547 0.599050 0.132053 0.065 Uiso 0.414(7) 1 calc R . P A 2
H5TB H -0.031161 0.553930 0.059676 0.065 Uiso 0.414(7) 1 calc R . P A 2
H5TC H -0.105095 0.505152 0.158452 0.065 Uiso 0.414(7) 1 calc R . P A 2
C6T C 0.1154(12) 0.3841(13) 0.1330(8) 0.019(3) Uani 0.414(7) 1 d D U P A 2
H6T H 0.063065 0.363197 0.111783 0.022 Uiso 0.414(7) 1 calc R . P A 2
C7T C 0.1656(16) 0.5065(15) 0.1756(14) 0.022(3) Uani 0.414(7) 1 d D U P A 2
H7T H 0.145592 0.567542 0.182176 0.027 Uiso 0.414(7) 1 calc R . P A 2

loop_
_atom_site_aniso_label
_atom_site_aniso_U_11
_atom_site_aniso_U_22
_atom_site_aniso_U_33
_atom_site_aniso_U_23
_atom_site_aniso_U_13
_atom_site_aniso_U_12
C01 0.0179(14) 0.0155(13) 0.0135(13) -0.0038(10) -0.0051(11) 0.0039(11)
C1 0.0156(13) 0.0227(14) 0.0148(13) -0.0116(11) -0.0026(10) -0.0010(11)
C2 0.0218(15) 0.0255(15) 0.0242(15) -0.0107(13) -0.0104(12) 0.0041(12)
C02 0.0182(14) 0.0173(13) 0.0121(12) -0.0061(10) 0.0015(10) -0.0052(11)
C3 0.0181(15) 0.0402(19) 0.0333(18) -0.0211(15) -0.0116(13) 0.0069(14)
C4 0.0140(14) 0.049(2) 0.0384(19) -0.0268(17) -0.0085(13) 0.0013(14)
C5 0.0222(16) 0.0405(19) 0.0305(17) -0.0192(15) -0.0015(13) -0.0108(14)
C6 0.0243(16) 0.0308(17) 0.0242(15) -0.0124(13) -0.0052(13) -0.0052(13)
C7 0.0132(13) 0.0241(14) 0.0164(13) -0.0117(11) -0.0019(10) -0.0015(11)
C11 0.0178(13) 0.0145(13) 0.0103(12) -0.0028(10) -0.0034(10) -0.0030(10)
C12 0.0198(14) 0.0161(13) 0.0158(13) -0.0041(11) -0.0017(11) -0.0003(11)
C13 0.0277(16) 0.0159(14) 0.0204(14) -0.0021(11) -0.0023(12) -0.0053(12)
C14 0.0229(15) 0.0258(16) 0.0255(16) -0.0062(13) -0.0003(12) -0.0116(13)
C15 0.0125(13) 0.0278(16) 0.0296(16) -0.0149(13) -0.0001(12) -0.0011(12)
C16 0.0172(14) 0.0181(14) 0.0204(14) -0.0087(11) -0.0041(11) -0.0009(11)
C21 0.0136(13) 0.0135(12) 0.0166(13) -0.0051(10) -0.0030(10) -0.0008(10)
C22 0.0288(16) 0.0163(13) 0.0152(13) -0.0069(11) -0.0082(12) 0.0041(12)
C23 0.0369(18) 0.0150(14) 0.0232(15) -0.0056(12) -0.0133(13) 0.0069(13)
C24 0.0256(16) 0.0169(14) 0.0276(16) -0.0106(12) -0.0062(13) 0.0020(12)
C25 0.0271(16) 0.0228(15) 0.0200(14) -0.0127(12) -0.0011(12) -0.0022(12)
C26 0.0261(15) 0.0167(14) 0.0162(13) -0.0054(11) -0.0021(12) -0.0034(12)
C31 0.0206(14) 0.0123(12) 0.0145(13) -0.0066(10) -0.0072(11) 0.0027(10)
C32 0.0226(15) 0.0239(15) 0.0140(13) -0.0067(11) -0.0044(11) 0.0005(12)
C33 0.0349(18) 0.0242(15) 0.0155(14) -0.0052(12) -0.0089(13) 0.0015(13)
C34 0.0342(18) 0.0315(17) 0.0261(16) -0.0132(14) -0.0185(14) 0.0041(14)
C35 0.0232(16) 0.0380(18) 0.0297(17) -0.0128(14) -0.0103(13) -0.0057(14)
C36 0.0236(15) 0.0259(15) 0.0171(14) -0.0069(12) -0.0055(12) -0.0060(12)
C41 0.0142(13) 0.0194(13) 0.0139(13) -0.0084(11) 0.0018(10) -0.0024(11)
C42 0.0173(14) 0.0399(18) 0.0165(14) -0.0106(13) -0.0015(11) -0.0031(13)
C43 0.0166(15) 0.063(2) 0.0251(17) -0.0202(16) -0.0006(13) -0.0111(15)
C44 0.0214(16) 0.048(2) 0.0229(16) -0.0126(15) 0.0061(13) -0.0148(15)
C45 0.0250(16) 0.0418(19) 0.0167(15) -0.0046(14) 0.0026(12) -0.0126(14)
C46 0.0215(15) 0.0341(17) 0.0157(14) -0.0082(12) -0.0030(12) -0.0066(13)
C51 0.0144(13) 0.0186(13) 0.0204(14) -0.0099(11) -0.0061(11) 0.0011(11)
C52 0.0280(16) 0.0234(15) 0.0202(15) -0.0091(12) -0.0055(12) 0.0022(13)
C53 0.0324(18) 0.0286(17) 0.0297(17) -0.0182(14) -0.0068(14) 0.0056(14)
C54 0.0320(18) 0.0194(15) 0.0404(19) -0.0162(14) -0.0115(15) 0.0037(13)
C55 0.0305(18) 0.0188(15) 0.0366(18) -0.0086(14) 0.0036(14) -0.0067(13)
C56 0.0194(15) 0.0222(15) 0.0266(16) -0.0119(13) 0.0057(12) -0.0040(12)
C61 0.0142(13) 0.0233(14) 0.0103(12) -0.0052(11) -0.0026(10) -0.0020(11)
C62 0.0245(16) 0.0298(17) 0.0294(17) -0.0052(14) -0.0106(13) -0.0086(13)
C63 0.0324(19) 0.047(2) 0.041(2) -0.0094(17) -0.0190(16) -0.0142(17)
C64 0.0241(17) 0.051(2) 0.0261(17) -0.0049(16) -0.0127(14) -0.0024(15)
C65 0.0282(17) 0.0308(17) 0.0195(15) -0.0041(13) -0.0075(13) 0.0043(14)
C66 0.0236(15) 0.0254(15) 0.0198(14) -0.0091(12) -0.0074(12) 0.0011(12)
O01 0.0226(11) 0.0189(10) 0.0275(11) -0.0042(9) -0.0077(9) -0.0062(9)
O02 0.0178(10) 0.0219(10) 0.0246(11) -0.0052(9) -0.0074(9) 0.0054(8)
O03 0.0135(9) 0.0170(9) 0.0172(9) -0.0074(8) -0.0016(7) -0.0023(7)
O04 0.0148(9) 0.0156(9) 0.0171(9) -0.0064(8) -0.0062(8) 0.0016(7)
P1 0.0133(3) 0.0121(3) 0.0103(3) -0.0032(2) -0.0025(2) 0.0000(3)
P2 0.0123(3) 0.0149(3) 0.0115(3) -0.0048(3) -0.0020(3) -0.0012(3)
Re1 0.01104(5) 0.01158(5) 0.00936(5) -0.00284(4) -0.00185(4) -0.00029(4)
C 0.0351(18) 0.0257(16) 0.0280(17) -0.0092(13) -0.0088(14) -0.0035(14)
C8 0.0295(17) 0.0261(16) 0.0249(16) -0.0106(13) -0.0076(13) 0.0025(13)
C9 0.043(2) 0.0368(19) 0.0173(15) -0.0069(13) -0.0057(14) -0.0173(16)
C10 0.0279(18) 0.047(2) 0.0346(19) -0.0143(17) -0.0034(15) -0.0060(16)
C17 0.064(3) 0.0219(17) 0.0302(18) -0.0096(14) -0.0142(18) 0.0007(17)
C19 0.038(2) 0.042(2) 0.040(2) -0.0205(18) -0.0081(17) 0.0146(17)
C1B 0.069(3) 0.066(3) 0.043(2) -0.014(2) -0.003(2) -0.041(3)
C4S 0.020(6) 0.029(6) 0.019(4) -0.008(3) -0.006(3) -0.006(5)
C6S 0.054(9) 0.046(6) 0.023(4) -0.014(4) 0.006(6) -0.034(7)
C3S 0.041(4) 0.026(3) 0.023(3) -0.010(2) -0.006(3) -0.008(3)
C7S 0.044(5) 0.081(10) 0.033(5) -0.023(6) 0.005(4) -0.029(6)
C5S 0.038(3) 0.048(4) 0.014(3) -0.007(2) 0.005(2) -0.023(3)
C1S 0.082(7) 0.021(3) 0.020(3) -0.010(3) -0.001(4) -0.009(4)
C2S 0.050(4) 0.034(4) 0.016(3) -0.008(3) -0.003(3) -0.003(4)
C1T 0.033(5) 0.037(5) 0.018(4) -0.003(4) -0.001(4) -0.019(4)
C3T 0.032(5) 0.023(4) 0.022(4) -0.009(3) -0.004(3) -0.010(4)
C4T 0.027(4) 0.025(4) 0.013(3) -0.001(3) 0.001(3) -0.006(3)
C2T 0.025(5) 0.032(6) 0.019(5) -0.004(4) 0.004(4) -0.004(4)
C5T 0.055(7) 0.038(7) 0.040(7) -0.021(6) -0.016(5) 0.006(6)
C6T 0.012(6) 0.027(7) 0.017(5) -0.005(4) -0.009(4) 0.001(5)
C7T 0.034(8) 0.018(5) 0.017(5) -0.008(4) 0.006(5) -0.019(6)

loop_
_atom_type_symbol
_atom_type_description
_atom_type_scat_dispersion_real
_atom_type_scat_dispersion_imag
_atom_type_scat_source
C C 0.0033 0.0016 'International Tables Vol C Tables 4.2.6.8 and 6.1.1.4'
H H 0.0000 0.0000 'International Tables Vol C Tables 4.2.6.8 and 6.1.1.4'
O O 0.0106 0.0060 'International Tables Vol C Tables 4.2.6.8 and 6.1.1.4'
P P 0.1023 0.0942 'International Tables Vol C Tables 4.2.6.8 and 6.1.1.4'
Re Re -1.0185 7.2310 'International Tables Vol C Tables 4.2.6.8 and 6.1.1.4'

loop_
_geom_angle_atom_site_label_1
_geom_angle_atom_site_label_2
_geom_angle_atom_site_label_3
_geom_angle
O01 C01 Re1 178.8(2)
C2 C1 C7 125.8(3)
O04 C1 C2 118.5(3)
O04 C1 C7 115.6(2)
C1 C2 H2 114.8
C3 C2 C1 130.5(3)
C3 C2 H2 114.8
O02 C02 Re1 177.5(2)
C2 C3 H3 115.2
C2 C3 C4 129.7(3)
C4 C3 H3 115.2
C3 C4 H4 116.3
C5 C4 C3 127.3(3)
C5 C4 H4 116.3
C4 C5 H5 115.3
C4 C5 C6 129.4(3)
C6 C5 H5 115.3
C5 C6 H6 114.5
C5 C6 C7 131.0(3)
C7 C6 H6 114.5
C6 C7 C1 125.8(3)
O03 C7 C1 114.8(2)
O03 C7 C6 119.4(3)
C12 C11 P1 117.5(2)
C16 C11 C12 118.7(3)
C16 C11 P1 123.8(2)
C11 C12 H12 119.6
C13 C12 C11 120.8(3)
C13 C12 H12 119.6
C12 C13 H13 120.1
C12 C13 C14 119.9(3)
C14 C13 H13 120.1
C13 C14 H14 120.1
C15 C14 C13 119.9(3)
C15 C14 H14 120.1
C14 C15 H15 119.8
C14 C15 C16 120.4(3)
C16 C15 H15 119.8
C11 C16 C15 120.4(3)
C11 C16 H16 119.8
C15 C16 H16 119.8
C22 C21 P1 119.7(2)
C26 C21 C22 118.5(2)
C26 C21 P1 121.7(2)
C21 C22 H22 119.7
C23 C22 C21 120.5(3)
C23 C22 H22 119.7
C22 C23 H23 119.8
C24 C23 C22 120.4(3)
C24 C23 H23 119.8
C23 C24 H24 120.1
C23 C24 C25 119.8(3)
C25 C24 H24 120.1
C24 C25 H25 120.0
C26 C25 C24 120.0(3)
C26 C25 H25 120.0
C21 C26 H26 119.7
C25 C26 C21 120.7(3)
C25 C26 H26 119.7
C32 C31 P1 122.5(2)
C36 C31 C32 118.5(3)
C36 C31 P1 119.0(2)
C31 C32 H32 119.8
C33 C32 C31 120.3(3)
C33 C32 H32 119.8
C32 C33 H33 119.7
C34 C33 C32 120.6(3)
C34 C33 H33 119.7
C33 C34 H34 120.3
C35 C34 C33 119.4(3)
C35 C34 H34 120.3
C34 C35 H35 119.8
C34 C35 C36 120.3(3)
C36 C35 H35 119.8
C31 C36 C35 120.9(3)
C31 C36 H36 119.6
C35 C36 H36 119.6
C42 C41 P2 118.7(2)
C46 C41 C42 118.6(3)
C46 C41 P2 122.7(2)
C41 C42 H42 119.8
C43 C42 C41 120.5(3)
C43 C42 H42 119.8
C42 C43 H43 120.0
C42 C43 C44 120.0(3)
C44 C43 H43 120.0
C43 C44 H44 120.1
C45 C44 C43 119.7(3)
C45 C44 H44 120.1
C44 C45 H45 119.7
C44 C45 C46 120.5(3)
C46 C45 H45 119.7
C41 C46 C45 120.6(3)
C41 C46 H46 119.7
C45 C46 H46 119.7
C52 C51 P2 121.8(2)
C56 C51 C52 118.4(3)
C56 C51 P2 119.8(2)
C51 C52 H52 119.6
C53 C52 C51 120.7(3)
C53 C52 H52 119.6
C52 C53 H53 119.9
C54 C53 C52 120.2(3)
C54 C53 H53 119.9
C53 C54 H54 120.1
C53 C54 C55 119.8(3)
C55 C54 H54 120.1
C54 C55 H55 119.8
C54 C55 C56 120.5(3)
C56 C55 H55 119.8
C51 C56 H56 119.8
C55 C56 C51 120.4(3)
C55 C56 H56 119.8
C62 C61 C66 118.8(3)
C62 C61 P2 123.4(2)
C66 C61 P2 117.6(2)
C61 C62 H62 119.8
C61 C62 C63 120.4(3)
C63 C62 H62 119.8
C62 C63 H63 120.2
C64 C63 C62 119.6(3)
C64 C63 H63 120.2
C63 C64 H64 119.8
C65 C64 C63 120.4(3)
C65 C64 H64 119.8
C64 C65 H65 120.2
C64 C65 C66 119.7(3)
C66 C65 H65 120.2
C61 C66 H66 119.4
C65 C66 C61 121.1(3)
C65 C66 H66 119.4
C7 O03 Re1 117.92(17)
C1 O04 Re1 118.03(17)
C11 P1 C31 102.13(12)
C11 P1 Re1 112.99(9)
C21 P1 C11 104.07(12)
C21 P1 C31 102.79(12)
C21 P1 Re1 117.06(9)
C31 P1 Re1 115.97(9)
C41 P2 C51 102.84(12)
C41 P2 Re1 116.50(9)
C51 P2 Re1 115.40(9)
C61 P2 C41 103.32(13)
C61 P2 C51 104.59(13)
C61 P2 Re1 112.69(9)
C01 Re1 C02 85.97(12)
C01 Re1 O03 171.09(9)
C01 Re1 O04 98.15(9)
C01 Re1 P1 90.99(8)
C01 Re1 P2 94.55(8)
C02 Re1 O03 102.93(10)
C02 Re1 O04 175.80(10)
C02 Re1 P1 92.13(8)
C02 Re1 P2 89.25(8)
O03 Re1 P1 88.27(5)
O03 Re1 P2 86.10(5)
O04 Re1 O03 72.96(7)
O04 Re1 P1 88.63(5)
O04 Re1 P2 89.61(5)
P2 Re1 P1 174.38(2)
C8 C H 119.9
C10 C H 119.9
C10 C C8 120.1(3)
C C8 H8 119.1
C C8 C9 121.7(3)
C9 C8 H8 119.1
C8 C9 C17 117.0(3)
C8 C9 C1B 121.7(4)
C17 C9 C1B 121.2(4)
C C10 H10 120.0
C19 C10 C 120.1(4)
C19 C10 H10 120.0
C9 C17 H17 119.4
C19 C17 C9 121.1(3)
C19 C17 H17 119.4
C10 C19 C17 119.9(3)
C10 C19 H19 120.0
C17 C19 H19 120.0
C9 C1B H1BA 109.5
C9 C1B H1BB 109.5
C9 C1B H1BC 109.5
H1BA C1B H1BB 109.5
H1BA C1B H1BC 109.5
H1BB C1B H1BC 109.5
C3S C4S H4S 120.1
C5S C4S H4S 120.1
C5S C4S C3S 119.9(10)
C5S C6S H6S 118.3
C1S C6S H6S 118.3
C1S C6S C5S 123.4(14)
C4S C3S H3S 119.1
C2S C3S C4S 121.8(8)
C2S C3S H3S 119.1
H7SA C7S H7SB 109.5
H7SA C7S H7SC 109.5
H7SB C7S H7SC 109.5
C5S C7S H7SA 109.5
C5S C7S H7SB 109.5
C5S C7S H7SC 109.5
C4S C5S C6S 117.7(9)
C4S C5S C7S 119.0(8)
C6S C5S C7S 123.3(9)
C6S C1S H1S 120.5
C6S C1S C2S 118.9(10)
C2S C1S H1S 120.5
C3S C2S C1S 118.2(7)
C3S C2S H2S 120.9
C1S C2S H2S 120.9
C2T C1T H1T 119.8
C7T C1T H1T 119.8
C7T C1T C2T 120.4(12)
C2T C3T H3T 118.6
C2T C3T C6T 122.8(12)
C6T C3T H3T 118.6
C6T C4T C5T 118.6(10)
C6T C4T C7T 120.1(12)
C7T C4T C5T 121.3(11)
C1T C2T H2T 120.5
C3T C2T C1T 119.0(10)
C3T C2T H2T 120.5
C4T C5T H5TA 109.5
C4T C5T H5TB 109.5
C4T C5T H5TC 109.5
H5TA C5T H5TB 109.5
H5TA C5T H5TC 109.5
H5TB C5T H5TC 109.5
C3T C6T C4T 117.6(14)
C3T C6T H6T 121.2
C4T C6T H6T 121.2
C1T C7T C4T 119.9(17)
C1T C7T H7T 120.0
C4T C7T H7T 120.0

loop_
_geom_bond_atom_site_label_1
_geom_bond_atom_site_label_2
_geom_bond_distance
C01 O01 1.171(3)
C01 Re1 1.883(3)
C1 C2 1.415(4)
C1 C7 1.463(4)
C1 O04 1.287(3)
C2 H2 0.9300
C2 C3 1.383(4)
C02 O02 1.166(3)
C02 Re1 1.887(3)
C3 H3 0.9300
C3 C4 1.385(5)
C4 H4 0.9300
C4 C5 1.381(5)
C5 H5 0.9300
C5 C6 1.386(4)
C6 H6 0.9300
C6 C7 1.401(4)
C7 O03 1.295(3)
C11 C12 1.402(4)
C11 C16 1.387(4)
C11 P1 1.830(3)
C12 H12 0.9300
C12 C13 1.383(4)
C13 H13 0.9300
C13 C14 1.389(4)
C14 H14 0.9300
C14 C15 1.378(4)
C15 H15 0.9300
C15 C16 1.394(4)
C16 H16 0.9300
C21 C22 1.395(4)
C21 C26 1.394(4)
C21 P1 1.830(3)
C22 H22 0.9300
C22 C23 1.386(4)
C23 H23 0.9300
C23 C24 1.376(4)
C24 H24 0.9300
C24 C25 1.388(4)
C25 H25 0.9300
C25 C26 1.386(4)
C26 H26 0.9300
C31 C32 1.396(4)
C31 C36 1.390(4)
C31 P1 1.837(3)
C32 H32 0.9300
C32 C33 1.391(4)
C33 H33 0.9300
C33 C34 1.383(5)
C34 H34 0.9300
C34 C35 1.380(5)
C35 H35 0.9300
C35 C36 1.391(4)
C36 H36 0.9300
C41 C42 1.400(4)
C41 C46 1.389(4)
C41 P2 1.824(3)
C42 H42 0.9300
C42 C43 1.387(4)
C43 H43 0.9300
C43 C44 1.392(5)
C44 H44 0.9300
C44 C45 1.373(5)
C45 H45 0.9300
C45 C46 1.389(4)
C46 H46 0.9300
C51 C52 1.401(4)
C51 C56 1.394(4)
C51 P2 1.830(3)
C52 H52 0.9300
C52 C53 1.389(4)
C53 H53 0.9300
C53 C54 1.374(5)
C54 H54 0.9300
C54 C55 1.387(4)
C55 H55 0.9300
C55 C56 1.389(4)
C56 H56 0.9300
C61 C62 1.382(4)
C61 C66 1.395(4)
C61 P2 1.823(3)
C62 H62 0.9300
C62 C63 1.402(5)
C63 H63 0.9300
C63 C64 1.382(5)
C64 H64 0.9300
C64 C65 1.378(5)
C65 H65 0.9300
C65 C66 1.381(4)
C66 H66 0.9300
O03 Re1 2.1578(19)
O04 Re1 2.1548(18)
P1 Re1 2.4302(8)
P2 Re1 2.4239(8)
C H 0.9300
C C8 1.373(5)
C C10 1.373(5)
C8 H8 0.9300
C8 C9 1.383(5)
C9 C17 1.400(5)
C9 C1B 1.492(5)
C10 H10 0.9300
C10 C19 1.364(5)
C17 H17 0.9300
C17 C19 1.386(6)
C19 H19 0.9300
C1B H1BA 0.9600
C1B H1BB 0.9600
C1B H1BC 0.9600
C4S H4S 0.9300
C4S C3S 1.396(9)
C4S C5S 1.369(15)
C6S H6S 0.9300
C6S C5S 1.381(19)
C6S C1S 1.371(17)
C3S H3S 0.9300
C3S C2S 1.378(10)
C7S H7SA 0.9600
C7S H7SB 0.9600
C7S H7SC 0.9600
C7S C5S 1.503(11)
C1S H1S 0.9300
C1S C2S 1.390(11)
C2S H2S 0.9300
C1T H1T 0.9300
C1T C2T 1.388(14)
C1T C7T 1.39(2)
C3T H3T 0.9300
C3T C2T 1.381(14)
C3T C6T 1.391(12)
C4T C5T 1.476(15)
C4T C6T 1.41(2)
C4T C7T 1.41(2)
C2T H2T 0.9300
C5T H5TA 0.9600
C5T H5TB 0.9600
C5T H5TC 0.9600
C6T H6T 0.9300
C7T H7T 0.9300

loop_
_geom_torsion_atom_site_label_1
_geom_torsion_atom_site_label_2
_geom_torsion_atom_site_label_3
_geom_torsion_atom_site_label_4
_geom_torsion
C1 C2 C3 C4 0.3(6)
C1 C7 O03 Re1 -8.6(3)
C2 C1 C7 C6 5.8(4)
C2 C1 C7 O03 -175.2(3)
C2 C1 O04 Re1 -178.12(19)
C2 C3 C4 C5 2.8(6)
C3 C4 C5 C6 1.1(6)
C4 C5 C6 C7 -4.7(6)
C5 C6 C7 C1 0.8(5)
C5 C6 C7 O03 -178.2(3)
C6 C7 O03 Re1 170.5(2)
C7 C1 C2 C3 -6.2(5)
C7 C1 O04 Re1 2.7(3)
C11 C12 C13 C14 0.1(4)
C12 C11 C16 C15 -0.8(4)
C12 C11 P1 C21 175.7(2)
C12 C11 P1 C31 69.0(2)
C12 C11 P1 Re1 -56.3(2)
C12 C13 C14 C15 -0.9(5)
C13 C14 C15 C16 0.9(5)
C14 C15 C16 C11 0.0(5)
C16 C11 C12 C13 0.8(4)
C16 C11 P1 C21 -5.8(3)
C16 C11 P1 C31 -112.5(2)
C16 C11 P1 Re1 122.2(2)
C21 C22 C23 C24 -0.2(5)
C22 C21 C26 C25 -2.2(4)
C22 C21 P1 C11 108.6(2)
C22 C21 P1 C31 -145.2(2)
C22 C21 P1 Re1 -16.9(3)
C22 C23 C24 C25 -0.8(5)
C23 C24 C25 C26 0.2(5)
C24 C25 C26 C21 1.3(5)
C26 C21 C22 C23 1.7(4)
C26 C21 P1 C11 -71.0(3)
C26 C21 P1 C31 35.2(3)
C26 C21 P1 Re1 163.6(2)
C31 C32 C33 C34 0.2(5)
C32 C31 C36 C35 -0.6(4)
C32 C31 P1 C11 14.6(3)
C32 C31 P1 C21 -93.1(2)
C32 C31 P1 Re1 137.9(2)
C32 C33 C34 C35 0.0(5)
C33 C34 C35 C36 -0.5(5)
C34 C35 C36 C31 0.8(5)
C36 C31 C32 C33 0.1(4)
C36 C31 P1 C11 -165.8(2)
C36 C31 P1 C21 86.5(2)
C36 C31 P1 Re1 -42.5(2)
C41 C42 C43 C44 -0.3(5)
C42 C41 C46 C45 1.6(5)
C42 C41 P2 C51 81.2(2)
C42 C41 P2 C61 -170.1(2)
C42 C41 P2 Re1 -46.0(3)
C42 C43 C44 C45 1.7(5)
C43 C44 C45 C46 -1.5(5)
C44 C45 C46 C41 -0.2(5)
C46 C41 C42 C43 -1.4(5)
C46 C41 P2 C51 -98.5(3)
C46 C41 P2 C61 10.1(3)
C46 C41 P2 Re1 134.2(2)
C51 C52 C53 C54 -0.2(5)
C52 C51 C56 C55 0.4(5)
C52 C51 P2 C41 30.5(3)
C52 C51 P2 C61 -77.1(3)
C52 C51 P2 Re1 158.5(2)
C52 C53 C54 C55 -0.2(5)
C53 C54 C55 C56 0.8(5)
C54 C55 C56 C51 -0.9(5)
C56 C51 C52 C53 0.2(5)
C56 C51 P2 C41 -149.4(2)
C56 C51 P2 C61 103.0(3)
C56 C51 P2 Re1 -21.4(3)
C61 C62 C63 C64 0.1(5)
C62 C61 C66 C65 0.3(4)
C62 C61 P2 C41 -120.4(3)
C62 C61 P2 C51 -13.1(3)
C62 C61 P2 Re1 113.0(2)
C62 C63 C64 C65 -0.7(5)
C63 C64 C65 C66 1.1(5)
C64 C65 C66 C61 -0.9(5)
C66 C61 C62 C63 0.1(5)
C66 C61 P2 C41 64.5(2)
C66 C61 P2 C51 171.9(2)
C66 C61 P2 Re1 -62.0(2)
O04 C1 C2 C3 174.7(3)
O04 C1 C7 C6 -175.2(3)
O04 C1 C7 O03 3.9(3)
P1 C11 C12 C13 179.3(2)
P1 C11 C16 C15 -179.2(2)
P1 C21 C22 C23 -177.9(2)
P1 C21 C26 C25 177.3(2)
P1 C31 C32 C33 179.6(2)
P1 C31 C36 C35 179.9(2)
P2 C41 C42 C43 178.9(3)
P2 C41 C46 C45 -178.6(2)
P2 C51 C52 C53 -179.7(2)
P2 C51 C56 C55 -179.7(3)
P2 C61 C62 C63 -174.9(3)
P2 C61 C66 C65 175.6(2)
C C8 C9 C17 0.1(5)
C C8 C9 C1B 177.8(3)
C C10 C19 C17 0.1(6)
C8 C C10 C19 0.3(5)
C8 C9 C17 C19 0.3(5)
C9 C17 C19 C10 -0.4(6)
C10 C C8 C9 -0.4(5)
C1B C9 C17 C19 -177.4(3)
C4S C3S C2S C1S -0.4(9)
C6S C1S C2S C3S 0.2(12)
C3S C4S C5S C6S 1.4(11)
C3S C4S C5S C7S -179.7(6)
C5S C4S C3S C2S -0.5(9)
C5S C6S C1S C2S 0.8(17)
C1S C6S C5S C4S -1.6(16)
C1S C6S C5S C7S 179.5(10)
C2T C1T C7T C4T 1(2)
C2T C3T C6T C4T 0.0(12)
C5T C4T C6T C3T -179.4(8)
C5T C4T C7T C1T 179.0(12)
C6T C3T C2T C1T 0.0(14)
C6T C4T C7T C1T -1(2)
C7T C1T C2T C3T -0.4(17)
C7T C4T C6T C3T 0.3(13)
